data_2016988
loop_
_publ_author_name
'Wang, Ping'
'Ma, Jian-Ping'
'Li, Xiao-Yan'
'Huang, Ru-Qi'
'Dong, Yu-Bin'

_publ_section_title
;
 Two bicyclic dinuclear complexes generated from
 3,3'-[1,3,4-thiadiazole-2,5-diyldi(thiomethylene)]dibenzoic acid
 (<i>L</i>) and dimethylformamide (DMF): [Cu(<i>L</i>)(DMF)]~2~ and
 [Zn(<i>L</i>)(DMF)]~2~
;
_journal_coeditor_code SQ3180
_journal_issue 2
_journal_name_full 'Acta Crystallographica Section C'
_journal_page_first m78
_journal_page_last m81
_journal_paper_doi 10.1107/S0108270108043667
_journal_volume 65
_journal_year 2009
_chemical_formula_iupac '[Cu2 (C18 H12 N2 O4 S3)2 (C3 H7 N O)2]'
_chemical_formula_moiety 'C42 H38 Cu2 N6 O10 S6'
_chemical_formula_sum 'C42 H38 Cu2 N6 O10 S6'
_chemical_formula_weight 1106.22
_chemical_melting_point_gt 525
_chemical_melting_point_lt 527
_chemical_name_systematic
;
bis{\m-3,3'-[1,3,4-thiadiazole-2,5-
diyldi(thiomethylene)]dibenzoato}bis[(<i>N</i>,<i>N</i>-
dimethylformamide)copper(II)]
;
_space_group_IT_number 14
_symmetry_cell_setting monoclinic
_symmetry_space_group_name_Hall '-P 2ybc'
_symmetry_space_group_name_H-M 'P 1 21/c 1'
_atom_sites_solution_hydrogens geom
_atom_sites_solution_primary direct
_atom_sites_solution_secondary difmap
_cell_angle_alpha 90.00
_cell_angle_beta 92.699(6)
_cell_angle_gamma 90.00
_cell_formula_units_Z 2
_cell_length_a 11.092(4)
_cell_length_b 11.165(4)
_cell_length_c 18.426(7)
_cell_measurement_reflns_used 1230
_cell_measurement_temperature 298(2)
_cell_measurement_theta_max 19.138
_cell_measurement_theta_min 2.213
_cell_volume 2279.4(14)
_computing_cell_refinement 'SAINT (Bruker, 1997)'
_computing_data_collection 'SMART (Bruker, 1997)'
_computing_data_reduction 'SAINT (Bruker, 1997)'
_computing_molecular_graphics 'SHELXTL (Sheldrick, 2008)'
_computing_publication_material 'SHELXTL (Sheldrick, 2008)'
_computing_structure_refinement 'SHELXL97 (Sheldrick, 2008)'
_computing_structure_solution 'SHELXS97 (Sheldrick, 2008)'
_diffrn_ambient_temperature 298(2)
_diffrn_measured_fraction_theta_full 0.998
_diffrn_measured_fraction_theta_max 0.998
_diffrn_measurement_device_type 'Bruker SMART CCD area-detector'
_diffrn_measurement_method 'phi and omega scans'
_diffrn_radiation_monochromator graphite
_diffrn_radiation_source 'fine-focus sealed tube'
_diffrn_radiation_type MoK\a
_diffrn_radiation_wavelength 0.71073
_diffrn_reflns_av_R_equivalents 0.0655
_diffrn_reflns_av_sigmaI/netI 0.0860
_diffrn_reflns_limit_h_max 13
_diffrn_reflns_limit_h_min -9
_diffrn_reflns_limit_k_max 12
_diffrn_reflns_limit_k_min -13
_diffrn_reflns_limit_l_max 22
_diffrn_reflns_limit_l_min -22
_diffrn_reflns_number 11616
_diffrn_reflns_theta_full 25.50
_diffrn_reflns_theta_max 25.50
_diffrn_reflns_theta_min 1.84
_exptl_absorpt_coefficient_mu 1.272
_exptl_absorpt_correction_T_max 0.9051
_exptl_absorpt_correction_T_min 0.7332
_exptl_absorpt_correction_type multi-scan
_exptl_absorpt_process_details '(SADABS; Sheldrick, 1996)'
_exptl_crystal_colour blue
_exptl_crystal_density_diffrn 1.612
_exptl_crystal_density_method 'not measured'
_exptl_crystal_description block
_exptl_crystal_F_000 1132
_exptl_crystal_size_max 0.26
_exptl_crystal_size_mid 0.09
_exptl_crystal_size_min 0.08
_refine_diff_density_max 0.767
_refine_diff_density_min -0.654
_refine_ls_extinction_method none
_refine_ls_goodness_of_fit_ref 1.055
_refine_ls_hydrogen_treatment constr
_refine_ls_matrix_type full
_refine_ls_number_parameters 300
_refine_ls_number_reflns 4232
_refine_ls_number_restraints 0
_refine_ls_restrained_S_all 1.055
_refine_ls_R_factor_all 0.1080
_refine_ls_R_factor_gt 0.0713
_refine_ls_shift/su_max 0.000
_refine_ls_shift/su_mean 0.000
_refine_ls_structure_factor_coef Fsqd
_refine_ls_weighting_details 'calc w=1/[\s^2^(Fo^2^)+(0.0804P)^2^+3.9668P] where P=(Fo^2^+2Fc^2^)/3'
_refine_ls_weighting_scheme calc
_refine_ls_wR_factor_gt 0.1672
_refine_ls_wR_factor_ref 0.1863
_reflns_number_gt 2921
_reflns_number_total 4232
_reflns_threshold_expression >2sigma(I)
_cod_data_source_file sq3180.cif
_cod_data_source_block I
_cod_depositor_comments
;
The following automatic conversions were performed:
'_symmetry_cell_setting' value 'Monoclinic' changed to 'monoclinic'
according to '/home/saulius/struct/CIF-dictionaries/cif_core.dic'
dictionary named 'cif_core.dic' version 2.4.1 from 2010-06-29.

Automatic conversion script
Id: cif_fix_enum 1527 2010-12-29 10:47:43Z saulius 

The following automatic conversions were performed:

'_symmetry_cell_setting' value 'Monoclinic' changed to 'monoclinic'
according to /home/saulius/struct/CIF-dictionaries/cif_core.dic
dictionary named 'cif_core.dic' version 2.4.1 from 2010-06-29.

Automatic conversion script
Id: cif_fix_values 1715 2011-07-08 13:25:40Z adriana 
;
_cod_original_cell_volume 2279.5(14)
_cod_original_sg_symbol_H-M 'P 21/c'
_cod_database_code 2016988
_cod_database_fobs_code 2016988

loop_
_symmetry_equiv_pos_as_xyz
'x, y, z'
'-x, y+1/2, -z+1/2'
'-x, -y, -z'
'x, -y-1/2, z-1/2'

loop_
_atom_site_type_symbol
_atom_site_label
_atom_site_fract_x
_atom_site_fract_y
_atom_site_fract_z
_atom_site_U_iso_or_equiv
_atom_site_adp_type
_atom_site_calc_flag
_atom_site_refinement_flags
_atom_site_occupancy
_atom_site_disorder_assembly
_atom_site_disorder_group
C C1 0.4758(5) 0.6931(6) 0.4280(3) 0.0337(15) Uani d . 1 . .
C C2 0.4753(5) 0.8019(6) 0.3833(3) 0.0322(14) Uani d . 1 . .
C C3 0.4183(6) 0.8028(7) 0.3151(4) 0.0454(17) Uani d . 1 . .
H H3 0.3724 0.7373 0.2993 0.054 Uiso calc R 1 . .
C C4 0.4293(7) 0.9014(7) 0.2698(4) 0.058(2) Uani d . 1 . .
H H4 0.3925 0.9010 0.2234 0.070 Uiso calc R 1 . .
C C5 0.4945(6) 0.9992(7) 0.2938(4) 0.0492(18) Uani d . 1 . .
H H5 0.5024 1.0645 0.2630 0.059 Uiso calc R 1 . .
C C6 0.5489(6) 1.0022(6) 0.3629(4) 0.0395(16) Uani d . 1 . .
C C7 0.5384(6) 0.9039(6) 0.4066(4) 0.0398(16) Uani d . 1 . .
H H7 0.5745 0.9051 0.4532 0.048 Uiso calc R 1 . .
C C8 0.6178(7) 1.1145(7) 0.3854(4) 0.056(2) Uani d . 1 . .
H H8A 0.5598 1.1789 0.3896 0.068 Uiso calc R 1 . .
H H8B 0.6695 1.1357 0.3464 0.068 Uiso calc R 1 . .
C C9 0.8121(7) 1.0007(7) 0.4473(4) 0.057(2) Uani d . 1 . .
C C10 0.9708(7) 0.8748(7) 0.4089(5) 0.060(2) Uani d . 1 . .
C C11 1.1087(6) 0.6705(7) 0.4205(4) 0.057(2) Uani d . 1 . .
H H11A 1.1899 0.6405 0.4152 0.068 Uiso calc R 1 . .
H H11B 1.1014 0.6925 0.4710 0.068 Uiso calc R 1 . .
C C12 1.0214(6) 0.5733(6) 0.4020(4) 0.0461(17) Uani d . 1 . .
C C13 1.0503(7) 0.4834(8) 0.3540(4) 0.061(2) Uani d . 1 . .
H H13 1.1260 0.4827 0.3343 0.073 Uiso calc R 1 . .
C C14 0.9682(8) 0.3947(8) 0.3351(5) 0.070(2) Uani d . 1 . .
H H14 0.9887 0.3353 0.3025 0.084 Uiso calc R 1 . .
C C15 0.8544(7) 0.3933(7) 0.3646(4) 0.055(2) Uani d . 1 . .
H H15 0.7985 0.3344 0.3510 0.065 Uiso calc R 1 . .
C C16 0.8262(6) 0.4801(6) 0.4139(3) 0.0350(15) Uani d . 1 . .
C C17 0.9090(6) 0.5691(6) 0.4332(3) 0.0419(16) Uani d . 1 . .
H H17 0.8895 0.6266 0.4672 0.050 Uiso calc R 1 . .
C C18 0.7059(6) 0.4828(6) 0.4470(3) 0.0327(14) Uani d . 1 . .
C C19 0.3008(7) 0.2579(7) 0.3599(4) 0.0544(19) Uani d . 1 . .
H H19 0.2835 0.2313 0.4061 0.065 Uiso calc R 1 . .
C C20 0.1685(10) 0.1018(10) 0.3133(6) 0.106(4) Uani d . 1 . .
H H20A 0.1923 0.0373 0.2826 0.159 Uiso calc R 1 . .
H H20B 0.0871 0.1251 0.2999 0.159 Uiso calc R 1 . .
H H20C 0.1731 0.0760 0.3630 0.159 Uiso calc R 1 . .
C C21 0.2682(9) 0.2361(9) 0.2320(4) 0.078(3) Uani d . 1 . .
H H21A 0.3239 0.3019 0.2317 0.117 Uiso calc R 1 . .
H H21B 0.1931 0.2596 0.2081 0.117 Uiso calc R 1 . .
H H21C 0.3011 0.1692 0.2068 0.117 Uiso calc R 1 . .
Cu Cu1 0.45275(6) 0.43894(6) 0.44449(4) 0.0282(2) Uani d . 1 . .
N N3 0.2483(5) 0.2030(5) 0.3046(3) 0.0503(15) Uani d . 1 . .
N N1 0.9404(6) 0.8541(7) 0.4742(4) 0.069(2) Uani d . 1 . .
N N2 0.8501(7) 0.9237(7) 0.4971(4) 0.079(2) Uani d . 1 . .
O O1 0.4374(4) 0.5973(4) 0.3992(2) 0.0408(11) Uani d . 1 . .
O O2 0.5173(4) 0.7014(4) 0.4936(2) 0.0375(10) Uani d . 1 . .
O O3 0.6192(4) 0.4288(4) 0.4131(2) 0.0406(11) Uani d . 1 . .
O O4 0.6976(4) 0.5360(4) 0.5050(2) 0.0410(11) Uani d . 1 . .
O O5 0.3706(4) 0.3413(5) 0.3557(2) 0.0488(12) Uani d . 1 . .
S S1 1.0871(2) 0.8033(2) 0.36460(13) 0.0671(6) Uani d . 1 . .
S S2 0.70895(19) 1.1090(2) 0.46786(13) 0.0646(6) Uani d . 1 . .
S S3 0.8887(2) 0.9908(2) 0.36995(13) 0.0714(7) Uani d . 1 . .

loop_
_atom_site_aniso_label
_atom_site_aniso_U_11
_atom_site_aniso_U_22
_atom_site_aniso_U_33
_atom_site_aniso_U_12
_atom_site_aniso_U_13
_atom_site_aniso_U_23
C1 0.029(3) 0.041(4) 0.032(3) -0.001(3) 0.012(3) 0.008(3)
C2 0.034(4) 0.031(4) 0.031(3) 0.002(3) 0.006(3) 0.002(3)
C3 0.043(4) 0.043(4) 0.049(4) -0.007(3) 0.000(3) 0.002(3)
C4 0.070(6) 0.058(5) 0.046(4) 0.001(4) -0.010(4) 0.014(4)
C5 0.047(4) 0.043(5) 0.058(5) 0.006(3) 0.001(4) 0.018(4)
C6 0.040(4) 0.029(4) 0.050(4) 0.003(3) 0.007(3) 0.002(3)
C7 0.042(4) 0.035(4) 0.043(4) 0.005(3) 0.002(3) 0.002(3)
C8 0.052(5) 0.036(4) 0.082(6) -0.003(4) 0.005(4) 0.005(4)
C9 0.056(5) 0.047(5) 0.066(5) -0.010(4) -0.006(4) 0.005(4)
C10 0.046(5) 0.047(5) 0.085(6) -0.008(4) -0.016(4) 0.003(4)
C11 0.028(4) 0.067(6) 0.076(5) 0.003(4) -0.003(3) 0.018(4)
C12 0.037(4) 0.044(4) 0.056(4) 0.007(3) -0.001(3) 0.014(4)
C13 0.047(5) 0.068(6) 0.069(5) 0.000(4) 0.014(4) 0.005(5)
C14 0.068(6) 0.068(6) 0.075(6) 0.010(5) 0.026(5) -0.013(5)
C15 0.049(5) 0.048(5) 0.067(5) -0.001(4) 0.006(4) -0.002(4)
C16 0.032(4) 0.033(4) 0.040(4) -0.002(3) 0.006(3) 0.002(3)
C17 0.035(4) 0.052(5) 0.039(4) 0.003(3) 0.004(3) 0.005(3)
C18 0.038(4) 0.029(3) 0.031(3) -0.003(3) 0.003(3) 0.009(3)
C19 0.055(5) 0.052(5) 0.056(5) -0.008(4) 0.000(4) -0.003(4)
C20 0.102(8) 0.091(8) 0.126(9) -0.058(7) 0.013(7) -0.027(7)
C21 0.089(7) 0.086(7) 0.056(5) -0.012(5) -0.011(5) -0.004(5)
Cu1 0.0296(4) 0.0263(4) 0.0283(4) -0.0068(3) -0.0019(3) -0.0003(3)
N3 0.053(4) 0.046(4) 0.051(4) -0.017(3) -0.007(3) -0.010(3)
N1 0.048(4) 0.098(6) 0.062(5) -0.003(4) 0.014(3) -0.010(4)
N2 0.090(6) 0.067(6) 0.081(5) 0.000(4) -0.004(4) -0.002(4)
O1 0.051(3) 0.030(3) 0.041(3) -0.006(2) -0.008(2) 0.002(2)
O2 0.048(3) 0.029(3) 0.035(2) -0.004(2) -0.002(2) 0.0013(19)
O3 0.033(3) 0.051(3) 0.039(2) -0.010(2) 0.0033(19) -0.008(2)
O4 0.033(3) 0.051(3) 0.040(3) -0.006(2) 0.004(2) -0.008(2)
O5 0.054(3) 0.055(3) 0.037(3) -0.021(3) -0.003(2) -0.006(2)
S1 0.0636(14) 0.0589(14) 0.0803(15) 0.0007(11) 0.0173(11) 0.0198(12)
S2 0.0613(14) 0.0518(13) 0.0809(15) -0.0097(10) 0.0055(11) -0.0132(11)
S3 0.0693(15) 0.0705(16) 0.0746(15) 0.0026(12) 0.0055(12) 0.0135(12)

loop_
_atom_type_symbol
_atom_type_description
_atom_type_scat_dispersion_real
_atom_type_scat_dispersion_imag
_atom_type_scat_source
C C 0.0033 0.0016 'International Tables Vol C Tables 4.2.6.8 and 6.1.1.4'
H H 0.0000 0.0000 'International Tables Vol C Tables 4.2.6.8 and 6.1.1.4'
N N 0.0061 0.0033 'International Tables Vol C Tables 4.2.6.8 and 6.1.1.4'
O O 0.0106 0.0060 'International Tables Vol C Tables 4.2.6.8 and 6.1.1.4'
S S 0.1246 0.1234 'International Tables Vol C Tables 4.2.6.8 and 6.1.1.4'
Cu Cu 0.3201 1.2651 'International Tables Vol C Tables 4.2.6.8 and 6.1.1.4'

loop_
_geom_angle_atom_site_label_1
_geom_angle_atom_site_label_2
_geom_angle_atom_site_label_3
_geom_angle_site_symmetry_1
_geom_angle_site_symmetry_3
_geom_angle
_geom_angle_publ_flag
O1 C1 O2 . . 124.1(6) ?
O1 C1 C2 . . 118.3(6) ?
O2 C1 C2 . . 117.6(6) ?
C3 C2 C7 . . 118.4(6) ?
C3 C2 C1 . . 120.5(6) ?
C7 C2 C1 . . 120.9(6) ?
C2 C3 C4 . . 120.2(7) ?
C2 C3 H3 . . 119.9 ?
C4 C3 H3 . . 119.9 ?
C5 C4 C3 . . 119.8(7) ?
C5 C4 H4 . . 120.1 ?
C3 C4 H4 . . 120.1 ?
C4 C5 C6 . . 121.1(7) ?
C4 C5 H5 . . 119.5 ?
C6 C5 H5 . . 119.5 ?
C7 C6 C5 . . 118.4(7) ?
C7 C6 C8 . . 123.9(6) ?
C5 C6 C8 . . 117.6(6) ?
C6 C7 C2 . . 122.0(6) ?
C6 C7 H7 . . 119.0 ?
C2 C7 H7 . . 119.0 ?
C6 C8 S2 . . 117.5(5) ?
C6 C8 H8A . . 107.9 ?
S2 C8 H8A . . 107.9 ?
C6 C8 H8B . . 107.9 ?
S2 C8 H8B . . 107.9 ?
H8A C8 H8B . . 107.2 ?
N2 C9 S3 . . 112.8(7) ?
N2 C9 S2 . . 120.1(7) ?
S3 C9 S2 . . 126.6(5) ?
N1 C10 S3 . . 111.6(7) ?
N1 C10 S1 . . 125.9(7) ?
S3 C10 S1 . . 122.4(5) ?
C12 C11 S1 . . 113.6(5) ?
C12 C11 H11A . . 108.8 ?
S1 C11 H11A . . 108.8 ?
C12 C11 H11B . . 108.8 ?
S1 C11 H11B . . 108.8 ?
H11A C11 H11B . . 107.7 ?
C13 C12 C17 . . 118.4(7) ?
C13 C12 C11 . . 120.6(7) ?
C17 C12 C11 . . 121.0(7) ?
C14 C13 C12 . . 120.8(8) ?
C14 C13 H13 . . 119.6 ?
C12 C13 H13 . . 119.6 ?
C13 C14 C15 . . 120.5(8) ?
C13 C14 H14 . . 119.7 ?
C15 C14 H14 . . 119.7 ?
C16 C15 C14 . . 119.1(7) ?
C16 C15 H15 . . 120.4 ?
C14 C15 H15 . . 120.4 ?
C15 C16 C17 . . 120.4(6) ?
C15 C16 C18 . . 121.3(6) ?
C17 C16 C18 . . 118.3(6) ?
C16 C17 C12 . . 120.7(6) ?
C16 C17 H17 . . 119.6 ?
C12 C17 H17 . . 119.6 ?
O4 C18 O3 . . 124.6(6) ?
O4 C18 C16 . . 118.0(6) ?
O3 C18 C16 . . 117.4(5) ?
O5 C19 N3 . . 124.9(7) ?
O5 C19 H19 . . 117.5 ?
N3 C19 H19 . . 117.5 ?
N3 C20 H20A . . 109.5 ?
N3 C20 H20B . . 109.5 ?
H20A C20 H20B . . 109.5 ?
N3 C20 H20C . . 109.5 ?
H20A C20 H20C . . 109.5 ?
H20B C20 H20C . . 109.5 ?
N3 C21 H21A . . 109.5 ?
N3 C21 H21B . . 109.5 ?
H21A C21 H21B . . 109.5 ?
N3 C21 H21C . . 109.5 ?
H21A C21 H21C . . 109.5 ?
H21B C21 H21C . . 109.5 ?
O2 Cu1 O1 3_666 . 168.42(17) ?
O2 Cu1 O3 3_666 . 89.37(19) ?
O1 Cu1 O3 . . 89.47(19) ?
O2 Cu1 O4 3_666 3_666 87.85(18) ?
O1 Cu1 O4 . 3_666 90.84(19) ?
O3 Cu1 O4 . 3_666 167.67(17) ?
O2 Cu1 O5 3_666 . 95.29(19) ?
O1 Cu1 O5 . . 96.29(19) ?
O3 Cu1 O5 . . 96.79(18) ?
O4 Cu1 O5 3_666 . 95.43(18) ?
O2 Cu1 Cu1 3_666 3_666 84.92(13) ?
O1 Cu1 Cu1 . 3_666 83.50(13) ?
O3 Cu1 Cu1 . 3_666 85.02(13) ?
O4 Cu1 Cu1 3_666 3_666 82.77(13) ?
O5 Cu1 Cu1 . 3_666 178.17(14) ?
C19 N3 C21 . . 122.2(7) ?
C19 N3 C20 . . 122.3(7) ?
C21 N3 C20 . . 115.5(7) ?
C10 N1 N2 . . 114.8(8) ?
C9 N2 N1 . . 112.2(8) ?
C1 O1 Cu1 . . 124.5(4) ?
C1 O2 Cu1 . 3_666 122.5(4) ?
C18 O3 Cu1 . . 121.8(4) ?
C18 O4 Cu1 . 3_666 125.4(4) ?
C19 O5 Cu1 . . 126.3(5) ?
C10 S1 C11 . . 100.9(4) ?
C9 S2 C8 . . 101.1(4) ?
C9 S3 C10 . . 88.6(4) ?

loop_
_geom_bond_atom_site_label_1
_geom_bond_atom_site_label_2
_geom_bond_site_symmetry_2
_geom_bond_distance
_geom_bond_publ_flag
C1 O1 . 1.259(7) ?
C1 O2 . 1.276(7) ?
C1 C2 . 1.468(8) ?
C2 C3 . 1.380(9) ?
C2 C7 . 1.394(9) ?
C3 C4 . 1.389(10) ?
C3 H3 . 0.9300 ?
C4 C5 . 1.372(11) ?
C4 H4 . 0.9300 ?
C5 C6 . 1.384(10) ?
C5 H5 . 0.9300 ?
C6 C7 . 1.370(9) ?
C6 C8 . 1.516(10) ?
C7 H7 . 0.9300 ?
C8 S2 . 1.786(8) ?
C8 H8A . 0.9700 ?
C8 H8B . 0.9700 ?
C9 N2 . 1.313(10) ?
C9 S3 . 1.697(8) ?
C9 S2 . 1.719(9) ?
C10 N1 . 1.287(10) ?
C10 S3 . 1.721(8) ?
C10 S1 . 1.751(9) ?
C11 C12 . 1.483(10) ?
C11 S1 . 1.814(8) ?
C11 H11A . 0.9700 ?
C11 H11B . 0.9700 ?
C12 C13 . 1.385(11) ?
C12 C17 . 1.398(9) ?
C13 C14 . 1.379(12) ?
C13 H13 . 0.9300 ?
C14 C15 . 1.397(10) ?
C14 H14 . 0.9300 ?
C15 C16 . 1.375(9) ?
C15 H15 . 0.9300 ?
C16 C17 . 1.388(9) ?
C16 C18 . 1.493(8) ?
C17 H17 . 0.9300 ?
C18 O4 . 1.230(7) ?
C18 O3 . 1.273(7) ?
C19 O5 . 1.216(8) ?
C19 N3 . 1.303(9) ?
C19 H19 . 0.9300 ?
C20 N3 . 1.449(10) ?
C20 H20A . 0.9600 ?
C20 H20B . 0.9600 ?
C20 H20C . 0.9600 ?
C21 N3 . 1.416(9) ?
C21 H21A . 0.9600 ?
C21 H21B . 0.9600 ?
C21 H21C . 0.9600 ?
Cu1 O2 3_666 1.957(4) ?
Cu1 O1 . 1.959(4) ?
Cu1 O3 . 1.964(4) ?
Cu1 O4 3_666 1.967(4) ?
Cu1 O5 . 2.134(4) ?
Cu1 Cu1 3_666 2.6344(15) ?
N1 N2 . 1.350(10) ?
O2 Cu1 3_666 1.957(4) ?
O4 Cu1 3_666 1.967(4) ?

loop_
_geom_torsion_atom_site_label_1
_geom_torsion_atom_site_label_2
_geom_torsion_atom_site_label_3
_geom_torsion_atom_site_label_4
_geom_torsion_site_symmetry_1
_geom_torsion_site_symmetry_2
_geom_torsion_site_symmetry_3
_geom_torsion_site_symmetry_4
_geom_torsion
_geom_torsion_publ_flag
O1 C1 C2 C3 . . . . 9.2(9) ?
O2 C1 C2 C3 . . . . -171.9(5) ?
O1 C1 C2 C7 . . . . -166.7(6) ?
O2 C1 C2 C7 . . . . 12.2(9) ?
C7 C2 C3 C4 . . . . 3.1(10) ?
C1 C2 C3 C4 . . . . -172.9(6) ?
C2 C3 C4 C5 . . . . -1.6(11) ?
C3 C4 C5 C6 . . . . -0.7(12) ?
C4 C5 C6 C7 . . . . 1.5(11) ?
C4 C5 C6 C8 . . . . -179.1(7) ?
C5 C6 C7 C2 . . . . 0.1(10) ?
C8 C6 C7 C2 . . . . -179.2(6) ?
C3 C2 C7 C6 . . . . -2.4(9) ?
C1 C2 C7 C6 . . . . 173.6(6) ?
C7 C6 C8 S2 . . . . 9.8(9) ?
C5 C6 C8 S2 . . . . -169.5(5) ?
S1 C11 C12 C13 . . . . 94.0(8) ?
S1 C11 C12 C17 . . . . -87.0(7) ?
C17 C12 C13 C14 . . . . 2.8(12) ?
C11 C12 C13 C14 . . . . -178.2(8) ?
C12 C13 C14 C15 . . . . -0.6(13) ?
C13 C14 C15 C16 . . . . -1.4(13) ?
C14 C15 C16 C17 . . . . 1.1(11) ?
C14 C15 C16 C18 . . . . 180.0(6) ?
C15 C16 C17 C12 . . . . 1.1(10) ?
C18 C16 C17 C12 . . . . -177.7(6) ?
C13 C12 C17 C16 . . . . -3.0(10) ?
C11 C12 C17 C16 . . . . 178.0(6) ?
C15 C16 C18 O4 . . . . 158.1(7) ?
C17 C16 C18 O4 . . . . -23.1(9) ?
C15 C16 C18 O3 . . . . -21.4(9) ?
C17 C16 C18 O3 . . . . 157.4(6) ?
O5 C19 N3 C21 . . . . 0.0(13) ?
O5 C19 N3 C20 . . . . 178.2(9) ?
S3 C10 N1 N2 . . . . 1.9(10) ?
S1 C10 N1 N2 . . . . 177.9(6) ?
S3 C9 N2 N1 . . . . -0.8(9) ?
S2 C9 N2 N1 . . . . -173.0(6) ?
C10 N1 N2 C9 . . . . -0.8(11) ?
O2 C1 O1 Cu1 . . . . -8.4(8) ?
C2 C1 O1 Cu1 . . . . 170.4(4) ?
O2 Cu1 O1 C1 3_666 . . . 3.1(12) ?
O3 Cu1 O1 C1 . . . . -81.2(5) ?
O4 Cu1 O1 C1 3_666 . . . 86.5(5) ?
O5 Cu1 O1 C1 . . . . -178.0(5) ?
Cu1 Cu1 O1 C1 3_666 . . . 3.8(5) ?
O1 C1 O2 Cu1 . . . 3_666 8.4(8) ?
C2 C1 O2 Cu1 . . . 3_666 -170.4(4) ?
O4 C18 O3 Cu1 . . . . 7.1(9) ?
C16 C18 O3 Cu1 . . . . -173.4(4) ?
O2 Cu1 O3 C18 3_666 . . . -89.7(5) ?
O1 Cu1 O3 C18 . . . . 78.8(5) ?
O4 Cu1 O3 C18 3_666 . . . -12.7(12) ?
O5 Cu1 O3 C18 . . . . 175.0(5) ?
Cu1 Cu1 O3 C18 3_666 . . . -4.8(4) ?
O3 C18 O4 Cu1 . . . 3_666 -4.9(9) ?
C16 C18 O4 Cu1 . . . 3_666 175.7(4) ?
N3 C19 O5 Cu1 . . . . 177.2(6) ?
O2 Cu1 O5 C19 3_666 . . . 40.1(6) ?
O1 Cu1 O5 C19 . . . . -139.7(6) ?
O3 Cu1 O5 C19 . . . . 130.1(6) ?
O4 Cu1 O5 C19 3_666 . . . -48.3(6) ?
N1 C10 S1 C11 . . . . 18.6(8) ?
S3 C10 S1 C11 . . . . -165.8(5) ?
C12 C11 S1 C10 . . . . 82.2(6) ?
N2 C9 S2 C8 . . . . -142.3(7) ?
S3 C9 S2 C8 . . . . 46.6(6) ?
C6 C8 S2 C9 . . . . 62.7(6) ?
N2 C9 S3 C10 . . . . 1.5(7) ?
S2 C9 S3 C10 . . . . 173.1(6) ?
N1 C10 S3 C9 . . . . -1.9(7) ?
S1 C10 S3 C9 . . . . -178.1(5) ?
